data_7028616
loop_
_publ_author_name
'Hashem, Emtithal'
'McCabe, Thomas'
'Schulzke, Carola'
'Baker, Robert J.'

_publ_section_title
;
 Synthesis, structure and photophysical properties of [UO2X2(O=PPh3)2] (X
 = Cl, Br, I).
;
_journal_issue 3
_journal_name_full 'Dalton transactions (Cambridge, England : 2003)'
_journal_page_first 1125
_journal_page_last 1131
_journal_paper_doi 10.1039/c3dt52480a
_journal_volume 43
_journal_year 2014
_chemical_formula_sum 'C48 H48 Cl4 Li2 N6 O4 P2 U'
_chemical_formula_weight 1228.57
_chemical_name_systematic
;
 ?
;
_space_group_IT_number 2
_symmetry_cell_setting triclinic
_symmetry_space_group_name_Hall '-P 1'
_symmetry_space_group_name_H-M 'P -1'
_atom_sites_solution_hydrogens geom
_atom_sites_solution_primary direct
_atom_sites_solution_secondary difmap
_audit_creation_method SHELXL-97
_cell_angle_alpha 114.91(3)
_cell_angle_beta 93.92(3)
_cell_angle_gamma 108.10(3)
_cell_formula_units_Z 1
_cell_length_a 9.5374(19)
_cell_length_b 12.329(3)
_cell_length_c 13.578(3)
_cell_measurement_reflns_used 4118
_cell_measurement_temperature 108(2)
_cell_measurement_theta_max 31.2338
_cell_measurement_theta_min 3.1415
_cell_volume 1339.1(8)
_computing_data_collection 'SHELXL-97 (Sheldrick, 2008)'
_computing_molecular_graphics 'Mercury 2.3'
_computing_publication_material 'Mercury 2.3'
_computing_structure_refinement 'SHELXL-97 (Sheldrick, 2008)'
_diffrn_ambient_temperature 108(2)
_diffrn_detector_area_resol_mean 28.5714
_diffrn_measured_fraction_theta_full 0.909
_diffrn_measured_fraction_theta_max 0.786
_diffrn_measurement_details
;
scan:
    Number of images: 250
               Slice: -55.0000 - 70.0000
         Image width: 0.5000
            Exp time: 12.0000
       Rotation axis: Omega
               Omega: 0.0000
               Kappa: 50.0000
                 Phi: 0.0000
                 XTD: 45.1786
              2theta: -20.0542
scan:
    Number of images: 218
               Slice: -55.0000 - 54.0000
         Image width: 0.5000
            Exp time: 12.0000
       Rotation axis: Omega
               Omega: 0.0000
               Kappa: 50.0000
                 Phi: 90.0000
                 XTD: 45.1786
              2theta: -20.0542
scan:
    Number of images: 180
               Slice: -110.0000 - -20.0000
         Image width: 0.5000
            Exp time: 12.0000
       Rotation axis: Omega
               Omega: 0.0000
               Kappa: 0.0000
                 Phi: 0.0000
                 XTD: 45.1786
              2theta: -20.0542
scan:
    Number of images: 150
               Slice: -91.2500 - -16.2500
         Image width: 0.5000
            Exp time: 12.0000
       Rotation axis: Omega
               Omega: 0.0000
               Kappa: 0.0000
                 Phi: 90.0000
                 XTD: 45.1786
              2theta: -20.0542

;
_diffrn_measurement_device
;
Saturn724 (2x2 bin mode)
;
_diffrn_measurement_device_details
;
AFC12 (Right): Kappa 3 circle
;
_diffrn_measurement_method dtprofit.ref
_diffrn_radiation_monochromator graphite
_diffrn_radiation_source 'fine-focus sealed tube'
_diffrn_radiation_type MoK\a
_diffrn_radiation_wavelength 0.71073
_diffrn_reflns_av_R_equivalents 0.0184
_diffrn_reflns_av_sigmaI/netI 0.0205
_diffrn_reflns_limit_h_max 13
_diffrn_reflns_limit_h_min -13
_diffrn_reflns_limit_k_max 17
_diffrn_reflns_limit_k_min -17
_diffrn_reflns_limit_l_max 19
_diffrn_reflns_limit_l_min -18
_diffrn_reflns_number 12900
_diffrn_reflns_reduction_process 'Lp corrections applied'
_diffrn_reflns_theta_full 25.00
_diffrn_reflns_theta_max 31.18
_diffrn_reflns_theta_min 1.70
_exptl_absorpt_coefficient_mu 3.335
_exptl_absorpt_correction_T_max 0.6610
_exptl_absorpt_correction_T_min 0.1900
_exptl_absorpt_correction_type numerical
_exptl_absorpt_process_details 'face indexed'
_exptl_crystal_colour green
_exptl_crystal_density_diffrn 1.523
_exptl_crystal_density_method 'not measured'
_exptl_crystal_description block
_exptl_crystal_F_000 606
_exptl_crystal_size_max 0.50
_exptl_crystal_size_mid 0.45
_exptl_crystal_size_min 0.40
_refine_diff_density_max 0.682
_refine_diff_density_min -1.651
_refine_diff_density_rms 0.085
_refine_ls_extinction_method none
_refine_ls_goodness_of_fit_ref 1.081
_refine_ls_hydrogen_treatment constr
_refine_ls_matrix_type full
_refine_ls_number_parameters 307
_refine_ls_number_reflns 6805
_refine_ls_number_restraints 0
_refine_ls_restrained_S_all 1.081
_refine_ls_R_factor_all 0.0193
_refine_ls_R_factor_gt 0.0193
_refine_ls_shift/su_max 0.001
_refine_ls_shift/su_mean 0.000
_refine_ls_structure_factor_coef Fsqd
_refine_ls_weighting_details 'calc w=1/[\s^2^(Fo^2^)+(0.0359P)^2^+0.7418P] where P=(Fo^2^+2Fc^2^)/3'
_refine_ls_weighting_scheme calc
_refine_ls_wR_factor_gt 0.0560
_refine_ls_wR_factor_ref 0.0560
_reflns_number_gt 6804
_reflns_number_total 6805
_reflns_threshold_expression >2\s(I)
_cod_data_source_file c3dt52480a.txt
_cod_data_source_block compound_2
_cod_original_cell_volume 1339.2(5)
_cod_original_sg_symbol_H-M P-1
_cod_database_code 7028616

loop_
_symmetry_equiv_pos_as_xyz
'x, y, z'
'-x, -y, -z'

loop_
_atom_site_label
_atom_site_type_symbol
_atom_site_fract_x
_atom_site_fract_y
_atom_site_fract_z
_atom_site_U_iso_or_equiv
_atom_site_adp_type
_atom_site_occupancy
_atom_site_symmetry_multiplicity
_atom_site_calc_flag
_atom_site_refinement_flags
U1 U 0.0000 0.5000 0.5000 0.01439(4) Uani 1 2 d S
Cl1 Cl -0.04109(6) 0.25171(5) 0.38062(5) 0.02753(11) Uani 1 1 d .
Cl2 Cl -0.29438(5) 0.44769(6) 0.43265(5) 0.02452(10) Uani 1 1 d .
P1 P 1.05674(5) 0.24164(5) -0.00894(4) 0.01358(9) Uani 1 1 d .
O1 O 0.03649(17) 0.52617(16) 0.38391(13) 0.0226(3) Uani 1 1 d .
O2 O 1.03857(15) 0.12059(14) 0.00072(12) 0.0162(3) Uani 1 1 d .
N1 N 0.7095(2) 0.0073(2) 0.04648(18) 0.0253(4) Uani 1 1 d .
N2 N 0.7735(2) -0.1076(2) -0.21280(17) 0.0248(4) Uani 1 1 d .
C6 C 0.3041(3) 0.7914(3) 0.4346(3) 0.0445(7) Uani 1 1 d .
H6A H 0.3821 0.8107 0.4969 0.067 Uiso 1 1 calc R
H6B H 0.2780 0.7027 0.3762 0.067 Uiso 1 1 calc R
H6C H 0.2135 0.8010 0.4611 0.067 Uiso 1 1 calc R
Li1 Li 0.8574(4) -0.0337(4) -0.0479(3) 0.0185(7) Uani 1 1 d .
C1 C 0.6549(2) 0.0546(2) 0.11639(19) 0.0218(4) Uani 1 1 d .
C2 C 0.5835(3) 0.1146(3) 0.2047(2) 0.0281(5) Uani 1 1 d .
H2A H 0.5015 0.1313 0.1737 0.042 Uiso 1 1 calc R
H2B H 0.6591 0.1961 0.2632 0.042 Uiso 1 1 calc R
H2C H 0.5421 0.0566 0.2364 0.042 Uiso 1 1 calc R
C3 C 0.7290(2) -0.1617(2) -0.30728(18) 0.0209(4) Uani 1 1 d .
C4 C 0.6693(3) -0.2338(3) -0.4281(2) 0.0293(5) Uani 1 1 d .
H4A H 0.7297 -0.2850 -0.4621 0.044 Uiso 1 1 calc R
H4B H 0.6747 -0.1734 -0.4582 0.044 Uiso 1 1 calc R
H4C H 0.5636 -0.2913 -0.4448 0.044 Uiso 1 1 calc R
C5 C 0.3608(4) 0.8793(3) 0.3898(2) 0.0451(7) Uani 1 1 d .
N3 N 0.4043(5) 0.9496(4) 0.3556(3) 0.0796(13) Uani 1 1 d .
C11 C 0.8910(2) 0.2804(2) 0.01164(17) 0.0160(3) Uani 1 1 d .
C12 C 0.8776(2) 0.3546(2) 0.11873(18) 0.0197(4) Uani 1 1 d .
H12 H 0.9625 0.3967 0.1801 0.024 Uiso 1 1 calc R
C13 C 0.7402(2) 0.3671(2) 0.1356(2) 0.0231(4) Uani 1 1 d .
H13 H 0.7315 0.4180 0.2086 0.028 Uiso 1 1 calc R
C14 C 0.6155(2) 0.3056(2) 0.0462(2) 0.0253(4) Uani 1 1 d .
H14 H 0.5214 0.3136 0.0582 0.030 Uiso 1 1 calc R
C15 C 0.6285(2) 0.2325(2) -0.0606(2) 0.0242(4) Uani 1 1 d .
H15 H 0.5436 0.1919 -0.1218 0.029 Uiso 1 1 calc R
C16 C 0.7649(2) 0.2184(2) -0.07863(18) 0.0197(4) Uani 1 1 d .
H16 H 0.7728 0.1670 -0.1517 0.024 Uiso 1 1 calc R
C21 C 1.2198(2) 0.3735(2) 0.09408(16) 0.0161(3) Uani 1 1 d .
C22 C 1.2481(2) 0.3789(2) 0.19894(18) 0.0210(4) Uani 1 1 d .
H22 H 1.1778 0.3183 0.2151 0.025 Uiso 1 1 calc R
C23 C 1.3782(3) 0.4725(2) 0.27954(19) 0.0264(4) Uani 1 1 d .
H23 H 1.3973 0.4754 0.3504 0.032 Uiso 1 1 calc R
C24 C 1.4806(3) 0.5619(3) 0.2561(2) 0.0279(5) Uani 1 1 d .
H24 H 1.5707 0.6248 0.3105 0.033 Uiso 1 1 calc R
C25 C 1.4514(2) 0.5594(2) 0.1537(2) 0.0255(4) Uani 1 1 d .
H25 H 1.5203 0.6221 0.1389 0.031 Uiso 1 1 calc R
C26 C 1.3212(2) 0.4653(2) 0.07208(18) 0.0215(4) Uani 1 1 d .
H26 H 1.3017 0.4637 0.0018 0.026 Uiso 1 1 calc R
C31 C 1.0794(2) 0.2194(2) -0.14586(16) 0.0169(4) Uani 1 1 d .
C32 C 1.0645(2) 0.3055(2) -0.18404(19) 0.0220(4) Uani 1 1 d .
H32 H 1.0460 0.3796 -0.1364 0.026 Uiso 1 1 calc R
C33 C 1.0769(3) 0.2819(2) -0.2917(2) 0.0275(5) Uani 1 1 d .
H33 H 1.0673 0.3403 -0.3177 0.033 Uiso 1 1 calc R
C34 C 1.1029(3) 0.1744(3) -0.36103(19) 0.0308(5) Uani 1 1 d .
H34 H 1.1099 0.1585 -0.4350 0.037 Uiso 1 1 calc R
C35 C 1.1191(3) 0.0889(3) -0.3238(2) 0.0316(5) Uani 1 1 d .
H35 H 1.1381 0.0153 -0.3720 0.038 Uiso 1 1 calc R
C36 C 1.1073(3) 0.1112(2) -0.21567(18) 0.0231(4) Uani 1 1 d .
H36 H 1.1182 0.0530 -0.1898 0.028 Uiso 1 1 calc R

loop_
_atom_site_aniso_label
_atom_site_aniso_U_11
_atom_site_aniso_U_22
_atom_site_aniso_U_33
_atom_site_aniso_U_23
_atom_site_aniso_U_13
_atom_site_aniso_U_12
U1 0.01492(5) 0.01473(6) 0.01314(5) 0.00605(5) 0.00220(3) 0.00593(4)
Cl1 0.0243(2) 0.0163(3) 0.0332(3) 0.0036(3) 0.0029(2) 0.00872(19)
Cl2 0.01574(19) 0.0275(3) 0.0237(2) 0.0063(2) 0.00101(17) 0.00877(18)
P1 0.01591(19) 0.0128(2) 0.0135(2) 0.0070(2) 0.00262(16) 0.00620(17)
O1 0.0246(7) 0.0262(9) 0.0182(7) 0.0132(7) 0.0047(5) 0.0073(6)
O2 0.0185(6) 0.0144(7) 0.0186(7) 0.0097(6) 0.0035(5) 0.0070(5)
N1 0.0218(8) 0.0267(11) 0.0299(10) 0.0138(9) 0.0091(7) 0.0108(7)
N2 0.0229(8) 0.0275(11) 0.0245(9) 0.0113(9) 0.0032(7) 0.0115(7)
C6 0.0311(12) 0.0422(18) 0.066(2) 0.0355(17) 0.0084(13) 0.0076(11)
Li1 0.0170(15) 0.0196(19) 0.0207(17) 0.0096(16) 0.0045(12) 0.0086(13)
C1 0.0151(8) 0.0238(12) 0.0260(10) 0.0127(10) 0.0037(7) 0.0055(7)
C2 0.0241(10) 0.0296(14) 0.0254(11) 0.0084(11) 0.0096(8) 0.0093(9)
C3 0.0169(8) 0.0246(12) 0.0223(10) 0.0108(10) 0.0046(7) 0.0094(8)
C4 0.0278(10) 0.0359(15) 0.0214(11) 0.0102(11) 0.0043(8) 0.0133(10)
C5 0.0508(16) 0.0355(17) 0.0295(13) 0.0143(14) -0.0084(12) -0.0035(12)
N3 0.107(3) 0.056(2) 0.0368(15) 0.0280(16) -0.0181(17) -0.0201(19)
C11 0.0175(8) 0.0142(10) 0.0185(9) 0.0089(9) 0.0034(7) 0.0070(7)
C12 0.0211(9) 0.0181(11) 0.0186(9) 0.0070(9) 0.0028(7) 0.0080(7)
C13 0.0266(10) 0.0205(12) 0.0237(10) 0.0083(10) 0.0103(8) 0.0127(8)
C14 0.0221(9) 0.0246(12) 0.0352(12) 0.0155(11) 0.0097(8) 0.0133(8)
C15 0.0199(9) 0.0222(12) 0.0288(11) 0.0107(10) -0.0001(8) 0.0084(8)
C16 0.0205(8) 0.0203(11) 0.0174(9) 0.0079(9) 0.0004(7) 0.0085(7)
C21 0.0164(8) 0.0155(10) 0.0159(9) 0.0067(8) 0.0026(6) 0.0068(7)
C22 0.0218(9) 0.0199(11) 0.0192(9) 0.0093(9) 0.0014(7) 0.0058(7)
C23 0.0271(10) 0.0258(13) 0.0194(10) 0.0071(10) -0.0013(8) 0.0077(9)
C24 0.0208(9) 0.0255(13) 0.0259(11) 0.0063(11) -0.0011(8) 0.0039(8)
C25 0.0215(9) 0.0177(12) 0.0279(11) 0.0069(10) 0.0038(8) 0.0012(8)
C26 0.0219(9) 0.0191(11) 0.0212(10) 0.0101(9) 0.0038(7) 0.0043(7)
C31 0.0187(8) 0.0193(10) 0.0137(8) 0.0091(9) 0.0030(6) 0.0068(7)
C32 0.0263(9) 0.0211(11) 0.0213(10) 0.0127(10) 0.0041(7) 0.0088(8)
C33 0.0291(10) 0.0312(13) 0.0245(11) 0.0204(11) 0.0014(8) 0.0048(9)
C34 0.0356(12) 0.0343(15) 0.0174(10) 0.0131(11) 0.0073(8) 0.0048(10)
C35 0.0479(14) 0.0264(14) 0.0178(10) 0.0058(11) 0.0149(10) 0.0156(11)
C36 0.0308(10) 0.0222(12) 0.0189(10) 0.0101(10) 0.0085(8) 0.0116(8)

loop_
_atom_type_symbol
_atom_type_description
_atom_type_scat_dispersion_real
_atom_type_scat_dispersion_imag
_atom_type_scat_source
C C 0.0033 0.0016 'International Tables Vol C Tables 4.2.6.8 and 6.1.1.4'
H H 0.0000 0.0000 'International Tables Vol C Tables 4.2.6.8 and 6.1.1.4'
N N 0.0061 0.0033 'International Tables Vol C Tables 4.2.6.8 and 6.1.1.4'
O O 0.0106 0.0060 'International Tables Vol C Tables 4.2.6.8 and 6.1.1.4'
P P 0.1023 0.0942 'International Tables Vol C Tables 4.2.6.8 and 6.1.1.4'
Cl Cl 0.1484 0.1585 'International Tables Vol C Tables 4.2.6.8 and 6.1.1.4'
U U -9.6767 9.6646 'International Tables Vol C Tables 4.2.6.8 and 6.1.1.4'
Li Li -0.0003 0.0001 'International Tables Vol C Tables 4.2.6.8 and 6.1.1.4'

loop_
_geom_angle_atom_site_label_1
_geom_angle_atom_site_label_2
_geom_angle_atom_site_label_3
_geom_angle
_geom_angle_site_symmetry_1
_geom_angle_site_symmetry_3
O1 U1 O1 180.000(1) . 2_566
O1 U1 Cl1 89.82(6) . 2_566
O1 U1 Cl1 90.18(6) 2_566 2_566
O1 U1 Cl1 90.18(6) . .
O1 U1 Cl1 89.82(6) 2_566 .
Cl1 U1 Cl1 180.0 2_566 .
O1 U1 Cl2 90.27(6) . 2_566
O1 U1 Cl2 89.73(6) 2_566 2_566
Cl1 U1 Cl2 91.17(5) 2_566 2_566
Cl1 U1 Cl2 88.83(5) . 2_566
O1 U1 Cl2 89.73(6) . .
O1 U1 Cl2 90.27(6) 2_566 .
Cl1 U1 Cl2 88.83(5) 2_566 .
Cl1 U1 Cl2 91.17(5) . .
Cl2 U1 Cl2 180.0 2_566 .
O2 P1 C11 110.34(8) . .
O2 P1 C21 109.61(9) . .
C11 P1 C21 109.45(10) . .
O2 P1 C31 110.77(10) . .
C11 P1 C31 107.24(9) . .
C21 P1 C31 109.39(9) . .
P1 O2 Li1 144.84(14) . 2_755
P1 O2 Li1 128.93(13) . .
Li1 O2 Li1 86.19(15) 2_755 .
C1 N1 Li1 164.0(2) . .
C3 N2 Li1 172.1(2) . .
O2 Li1 O2 93.81(15) 2_755 .
O2 Li1 N1 110.13(17) 2_755 .
O2 Li1 N1 109.8(2) . .
O2 Li1 N2 117.9(2) 2_755 .
O2 Li1 N2 109.13(18) . .
N1 Li1 N2 114.05(17) . .
O2 Li1 Li1 47.28(11) 2_755 2_755
O2 Li1 Li1 46.53(12) . 2_755
N1 Li1 Li1 120.0(2) . 2_755
N2 Li1 Li1 125.6(2) . 2_755
N1 C1 C2 179.3(2) . .
N2 C3 C4 178.5(3) . .
N3 C5 C6 178.9(5) . .
C12 C11 C16 119.58(18) . .
C12 C11 P1 120.58(15) . .
C16 C11 P1 119.07(16) . .
C13 C12 C11 120.1(2) . .
C14 C13 C12 120.3(2) . .
C15 C14 C13 119.9(2) . .
C14 C15 C16 120.4(2) . .
C15 C16 C11 119.7(2) . .
C26 C21 C22 119.50(19) . .
C26 C21 P1 123.02(15) . .
C22 C21 P1 117.41(15) . .
C23 C22 C21 120.38(19) . .
C22 C23 C24 119.8(2) . .
C25 C24 C23 120.2(2) . .
C24 C25 C26 120.4(2) . .
C25 C26 C21 119.75(19) . .
C36 C31 C32 120.05(18) . .
C36 C31 P1 118.36(14) . .
C32 C31 P1 121.55(17) . .
C33 C32 C31 119.6(2) . .
C34 C33 C32 120.3(2) . .
C33 C34 C35 120.5(2) . .
C34 C35 C36 119.9(2) . .
C31 C36 C35 119.5(2) . .

loop_
_geom_bond_atom_site_label_1
_geom_bond_atom_site_label_2
_geom_bond_distance
_geom_bond_site_symmetry_2
U1 O1 1.7730(14) .
U1 O1 1.7730(14) 2_566
U1 Cl1 2.6721(12) 2_566
U1 Cl1 2.6721(12) .
U1 Cl2 2.6762(9) 2_566
U1 Cl2 2.6762(9) .
P1 O2 1.5106(14) .
P1 C11 1.795(2) .
P1 C21 1.799(2) .
P1 C31 1.8002(19) .
O2 Li1 1.922(4) 2_755
O2 Li1 1.945(4) .
N1 C1 1.141(3) .
N1 Li1 2.009(4) .
N2 C3 1.140(3) .
N2 Li1 2.016(4) .
C6 C5 1.439(4) .
Li1 O2 1.922(4) 2_755
Li1 Li1 2.642(7) 2_755
C1 C2 1.457(3) .
C3 C4 1.461(3) .
C5 N3 1.132(4) .
C11 C12 1.395(3) .
C11 C16 1.404(3) .
C12 C13 1.390(3) .
C13 C14 1.389(3) .
C14 C15 1.387(4) .
C15 C16 1.389(3) .
C21 C26 1.396(3) .
C21 C22 1.400(3) .
C22 C23 1.389(3) .
C23 C24 1.393(3) .
C24 C25 1.384(3) .
C25 C26 1.396(3) .
C31 C36 1.393(3) .
C31 C32 1.401(3) .
C32 C33 1.386(3) .
C33 C34 1.375(4) .
C34 C35 1.388(4) .
C35 C36 1.396(3) .
